data_7248203
loop_
_publ_author_name
'Ashuiev, Anton'
'Allouche, Florian'
'Islam, Md Ashraful'
'Carvalho, Jos&#xe9; P'
'Sanders, Kevin J.'
'Conley, Matthew P.'
'Klose, Daniel'
'Lapadula, Giuseppe'
'W&#xf6;rle, Michael'
'Baabe, Dirk'
'Walter, Marc D.'
'Pell, Andrew J.'
'Cop&#xe9;ret, Christophe'
'Jeschke, Gunnar'
'Pintacuda, Guido'
'Andersen, Richard A.'

_publ_section_title
;
 Geometry and electronic structure of
 Yb(III)[CH(SiMe<sub>3</sub>)<sub>2</sub>]<sub>3</sub> from EPR and
 solid-state NMR augmented by computations.
;
_journal_issue 11
_journal_name_full 'Physical chemistry chemical physics : PCCP'
_journal_page_first 8734
_journal_page_last 8747
_journal_paper_doi 10.1039/d4cp00281d
_journal_volume 26
_journal_year 2024
_chemical_formula_moiety 'C35 H61 O2 Si2 Yb'
_chemical_formula_sum 'C35 H61 O2 Si2 Yb'
_chemical_formula_weight 743.05
_space_group_crystal_system triclinic
_space_group_IT_number 2
_space_group_name_Hall '-P 1'
_space_group_name_H-M_alt 'P -1'
_atom_sites_solution_hydrogens mixed
_atom_sites_solution_primary dual
_audit_creation_date 2023-01-12
_audit_creation_method
;
Olex2 1.5
(compiled 2022.04.07 svn.rca3783a0 for OlexSys, GUI svn.r6498)
;
_audit_update_record
;
2023-01-25 deposited with the CCDC.	2024-02-15 downloaded from the CCDC.
;
_cell_angle_alpha 106.806(2)
_cell_angle_beta 102.024(2)
_cell_angle_gamma 90.3602(19)
_cell_formula_units_Z 4
_cell_length_a 12.6785(3)
_cell_length_b 14.3864(3)
_cell_length_c 22.0939(5)
_cell_measurement_reflns_used 23329
_cell_measurement_temperature 100.6(8)
_cell_measurement_theta_max 30.1610
_cell_measurement_theta_min 1.5290
_cell_volume 3763.59(16)
_computing_cell_refinement 'CrysAlisPro 1.171.42.49 (Rigaku OD, 2022)'
_computing_data_collection 'CrysAlisPro 1.171.42.49 (Rigaku OD, 2022)'
_computing_data_reduction 'CrysAlisPro 1.171.42.49 (Rigaku OD, 2022)'
_computing_molecular_graphics OLEX2
_computing_publication_material OLEX2
_computing_structure_refinement 'SHELXL-97 (Sheldrick, 2008)'
_computing_structure_solution 'SHELXS-97 (Sheldrick, 2008)'
_diffrn_ambient_environment N~2~
_diffrn_ambient_temperature 100.6(8)
_diffrn_detector 'CCD plate'
_diffrn_detector_area_resol_mean 16.0839
_diffrn_detector_type Sapphire3
_diffrn_measured_fraction_theta_full 1.000
_diffrn_measured_fraction_theta_max 1.000
_diffrn_measurement_details
;
List of Runs (angles in degrees, time in seconds):

  # Type    Start    End  Width  t~exp~   \w     \q     \k     \f   Frames
#--------------------------------------------------------------------------
  1  \w   -102.00 -34.00   1.00   30.00    --  -26.23-179.00-180.00   68
  2  \w      9.00  99.00   1.00   30.00    --   26.70  38.00  60.00   90
  3  \w    -46.00  50.00   1.00   30.00    --   26.70 -38.00  60.00   96
  4  \w     -3.00  91.00   1.00   30.00    --   26.70  77.00  90.00   94
  5  \w     -3.00  97.00   1.00   30.00    --   26.70  77.00 -60.00  100
  6  \w    -25.00  69.00   1.00   30.00    --   26.70 -99.00  30.00   94
  7  \w     21.00  99.00   1.00   30.00    --   26.70  38.00-180.00   78
  8  \w     -1.00  94.00   1.00   30.00    --   26.70  77.00-150.00   95
  9  \w    -35.00  57.00   1.00   30.00    --   26.70 -77.00-180.00   92
 10  \w   -102.00 -34.00   1.00   30.00    --  -26.23-179.00  90.00   68
 11  \w      5.00  44.00   1.00   30.00    --   26.70  57.00 -30.00   39
 12  \w      5.00  95.00   1.00   30.00    --   26.70  57.00-150.00   90
;
_diffrn_measurement_device 'four-circle diffractometer'
_diffrn_measurement_device_type 'Xcalibur, Sapphire3'
_diffrn_measurement_method '\w scans'
_diffrn_orient_matrix_type 'CrysAlisPro convention (1999,Acta A55,543-557)'
_diffrn_orient_matrix_UB_11 0.0265847000
_diffrn_orient_matrix_UB_12 0.0256299000
_diffrn_orient_matrix_UB_13 0.0322233000
_diffrn_orient_matrix_UB_21 0.0314298000
_diffrn_orient_matrix_UB_22 0.0287235000
_diffrn_orient_matrix_UB_23 -0.0119021000
_diffrn_orient_matrix_UB_31 -0.0399235000
_diffrn_orient_matrix_UB_32 0.0344110000
_diffrn_orient_matrix_UB_33 0.0012493000
_diffrn_radiation_monochromator graphite
_diffrn_radiation_probe x-ray
_diffrn_radiation_type 'Mo K\a'
_diffrn_radiation_wavelength 0.71073
_diffrn_radiation_xray_symbol K-L~3~
_diffrn_reflns_av_R_equivalents 0.0711
_diffrn_reflns_av_unetI/netI 0.0621
_diffrn_reflns_Laue_measured_fraction_full 1.000
_diffrn_reflns_Laue_measured_fraction_max 1.000
_diffrn_reflns_limit_h_max 16
_diffrn_reflns_limit_h_min -16
_diffrn_reflns_limit_k_max 19
_diffrn_reflns_limit_k_min -19
_diffrn_reflns_limit_l_max 29
_diffrn_reflns_limit_l_min -29
_diffrn_reflns_number 79428
_diffrn_reflns_point_group_measured_fraction_full 1.000
_diffrn_reflns_point_group_measured_fraction_max 1.000
_diffrn_reflns_theta_full 25.242
_diffrn_reflns_theta_max 28.282
_diffrn_reflns_theta_min 1.517
_diffrn_source 'fine-focus sealed X-ray tube'
_diffrn_source_type 'Enhance (Mo) X-ray Source'
_exptl_absorpt_coefficient_mu 2.575
_exptl_absorpt_correction_T_max 1.00000
_exptl_absorpt_correction_T_min 0.75274
_exptl_absorpt_correction_type multi-scan
_exptl_absorpt_process_details
;
CrysAlisPro 1.171.42.49 (Rigaku Oxford Diffraction, 2022)
Empirical absorption correction using spherical harmonics,
implemented in SCALE3 ABSPACK scaling algorithm.
;
_exptl_crystal_colour 'clear orangish red'
_exptl_crystal_colour_lustre clear
_exptl_crystal_colour_modifier orangish
_exptl_crystal_colour_primary red
_exptl_crystal_density_diffrn 1.311
_exptl_crystal_description block
_exptl_crystal_F_000 1540
_exptl_crystal_size_max 0.25
_exptl_crystal_size_mid 0.2
_exptl_crystal_size_min 0.1
_refine_diff_density_max 3.850
_refine_diff_density_min -2.257
_refine_diff_density_rms 0.171
_refine_ls_extinction_method none
_refine_ls_goodness_of_fit_ref 1.092
_refine_ls_hydrogen_treatment mixed
_refine_ls_matrix_type full
_refine_ls_number_parameters 766
_refine_ls_number_reflns 18679
_refine_ls_number_restraints 88
_refine_ls_restrained_S_all 1.090
_refine_ls_R_factor_all 0.0761
_refine_ls_R_factor_gt 0.0584
_refine_ls_shift/su_max 0.001
_refine_ls_shift/su_mean 0.000
_refine_ls_structure_factor_coef Fsqd
_refine_ls_weighting_details 'w=1/[\s^2^(Fo^2^)+(0.0368P)^2^+45.8338P] where P=(Fo^2^+2Fc^2^)/3'
_refine_ls_weighting_scheme calc
_refine_ls_wR_factor_gt 0.1398
_refine_ls_wR_factor_ref 0.1509
_reflns_Friedel_coverage 0.000
_reflns_number_gt 15168
_reflns_number_total 18679
_reflns_threshold_expression 'I > 2\s(I)'
_cod_data_source_file d4cp00281d3.cif
_cod_data_source_block mpc516-2
_cod_depositor_comments 'Adding full bibliography for 7248201--7248203.cif.'
_cod_original_cell_volume 3763.58(16)
_cod_database_code 7248203
_shelx_shelxl_version_number 2019/1
_chemical_oxdiff_formula 'Yb1 Si2 O2 C50 H80'
_shelx_space_group_comment
;
The symmetry employed for this shelxl refinement is uniquely defined
by the following loop, which should always be used as a source of
symmetry information in preference to the above space-group names.
They are only intended as comments.
;
_shelx_estimated_absorpt_t_max 0.783
_shelx_estimated_absorpt_t_min 0.565
_olex2_refinement_description
;
1. Twinned data refinement
 Scales: 0.9661(5)
 0.0339(5)
2. Fixed Uiso
 At 1.2 times of:
  All C(H) groups
 At 1.5 times of:
  All C(H,H,H) groups
3. Rigid bond restraints
 C8A, C9A, C10A, C11A, C12A, C13A
 with sigma for 1-2 distances of 0.005 and sigma for 1-3 distances of 0.005
 C27B, C32B, C33B, C34B, C35B
 with sigma for 1-2 distances of 0.01 and sigma for 1-3 distances of 0.01
4. Rigid body (RIGU) restrains
 C8A, C9A, C10A, C11A, C12A, C13A
 with sigma for 1-2 distances of 0.004 and sigma for 1-3 distances of 0.004
 C27B, C32B, C33B, C34B, C35B
 with sigma for 1-2 distances of 0.004 and sigma for 1-3 distances of 0.004
5.a Aromatic/amide H refined with riding coordinates:
 C10A(H10A), C11A(H11A), C12A(H12A), C24A(H24A), C25A(H25A), C26A(H26A),
 C10B(H10B), C11B(H11B), C12B(H12B), C24B(H24B), C25B(H25B), C26B(H26B)
5.b Idealised Me refined as rotating group:
 C2A(H2AA,H2AB,H2AC), C3A(H3AA,H3AB,H3AC), C4A(H4AA,H4AB,H4AC), C5A(H5AA,H5AB,
 H5AC), C6A(H6AA,H6AB,H6AC), C7A(H7AA,H7AB,H7AC), C15A(H15A,H15B,H15C),
 C16A(H16A,H16B,H16C), C17A(H17A,H17B,H17C), C19A(H19A,H19B,H19C), C20A(H20A,
 H20B,H20C), C21A(H21A,H21B,H21C), C29A(H29A,H29B,H29C), C30A(H30A,H30B,H30C),
 C31A(H31A,H31B,H31C), C33A(H33A,H33B,H33C), C34A(H34A,H34B,H34C), C35A(H35A,
 H35B,H35C), C2B(H2BA,H2BB,H2BC), C3B(H3BA,H3BB,H3BC), C4B(H4BA,H4BB,H4BC),
 C5B(H5BA,H5BB,H5BC), C6B(H6BA,H6BB,H6BC), C7B(H7BA,H7BB,H7BC), C15B(H15D,H15E,
 H15F), C16B(H16D,H16E,H16F), C17B(H17D,H17E,H17F), C18B(H18A,H18B,H18C),
 C19B(H19D,H19E,H19F), C21B(H21D,H21E,H21F), C29B(H29D,H29E,H29F), C30B(H30D,
 H30E,H30F), C31B(H31D,H31E,H31F), C33B(H33D,H33E,H33F), C34B(H34D,H34E,H34F),
 C35B(H35D,H35E,H35F)
;
_olex2_exptl_crystal_mounting_method tip-mounted
_olex2_submission_special_instructions 'No special instructions were received'
_oxdiff_exptl_absorpt_empirical_details
;
Empirical correction (ABSPACK) includes:
- Absorption correction using spherical harmonics
- Frame scaling
;
_oxdiff_exptl_absorpt_empirical_full_max 1.251
_oxdiff_exptl_absorpt_empirical_full_min 0.838

loop_
_space_group_symop_operation_xyz
'x, y, z'
'-x, -y, -z'

loop_
_atom_site_label
_atom_site_type_symbol
_atom_site_fract_x
_atom_site_fract_y
_atom_site_fract_z
_atom_site_U_iso_or_equiv
_atom_site_adp_type
_atom_site_occupancy
_atom_site_site_symmetry_order
_atom_site_calc_flag
_atom_site_refinement_flags_posn
_atom_site_refinement_flags_adp
_atom_site_refinement_flags_occupancy
_atom_site_disorder_assembly
_atom_site_disorder_group
Yb1A Yb 0.04692(2) 0.23655(2) 0.23996(2) 0.01925(8) Uani 1 1 d . . . . .
H1A H 0.034(9) 0.191(8) 0.113(5) 0.05(3) Uiso 1 1 d . . . . .
Si1A Si 0.18704(19) 0.10375(16) 0.11412(10) 0.0269(5) Uani 1 1 d . . . . .
Si2A Si 0.14154(16) 0.33243(15) 0.15377(10) 0.0217(4) Uani 1 1 d . . . . .
O1A O -0.1102(4) 0.2628(4) 0.2410(2) 0.0220(10) Uani 1 1 d . . . . .
O2A O 0.1562(4) 0.2117(3) 0.3128(2) 0.0201(10) Uani 1 1 d . . . . .
C1A C 0.1022(6) 0.2036(5) 0.1411(4) 0.0220(15) Uani 1 1 d . . . . .
C2A C 0.1070(7) 0.4083(5) 0.2341(4) 0.0271(16) Uani 1 1 d . . . . .
H2AA H 0.046366 0.374916 0.242401 0.041 Uiso 1 1 calc R U . . .
H2AB H 0.087123 0.472631 0.230864 0.041 Uiso 1 1 calc R U . . .
H2AC H 0.170177 0.415641 0.269768 0.041 Uiso 1 1 calc R U . . .
C3A C 0.0617(6) 0.3848(6) 0.0923(4) 0.0270(16) Uani 1 1 d . . . . .
H3AA H -0.015639 0.371339 0.088565 0.040 Uiso 1 1 calc R U . . .
H3AB H 0.080084 0.355387 0.050256 0.040 Uiso 1 1 calc R U . . .
H3AC H 0.078594 0.455376 0.105698 0.040 Uiso 1 1 calc R U . . .
C4A C 0.2891(7) 0.3653(7) 0.1659(4) 0.0345(19) Uani 1 1 d . . . . .
H4AA H 0.303121 0.436063 0.183794 0.052 Uiso 1 1 calc R U . . .
H4AB H 0.310600 0.343282 0.124212 0.052 Uiso 1 1 calc R U . . .
H4AC H 0.330743 0.333726 0.196051 0.052 Uiso 1 1 calc R U . . .
C5A C 0.3024(7) 0.0955(7) 0.1810(5) 0.037(2) Uani 1 1 d . . . . .
H5AA H 0.351996 0.153903 0.194226 0.055 Uiso 1 1 calc R U . . .
H5AB H 0.341175 0.037770 0.165420 0.055 Uiso 1 1 calc R U . . .
H5AC H 0.274198 0.090650 0.218073 0.055 Uiso 1 1 calc R U . . .
C6A C 0.1031(8) -0.0159(6) 0.0835(4) 0.041(2) Uani 1 1 d . . . . .
H6AA H 0.081281 -0.030958 0.119832 0.061 Uiso 1 1 calc R U . . .
H6AB H 0.145845 -0.067585 0.063255 0.061 Uiso 1 1 calc R U . . .
H6AC H 0.038573 -0.011305 0.051492 0.061 Uiso 1 1 calc R U . . .
C7A C 0.2494(10) 0.1145(8) 0.0461(5) 0.051(3) Uani 1 1 d . . . . .
H7AA H 0.192057 0.113953 0.008554 0.077 Uiso 1 1 calc R U . . .
H7AB H 0.293808 0.059468 0.034043 0.077 Uiso 1 1 calc R U . . .
H7AC H 0.294704 0.175536 0.060135 0.077 Uiso 1 1 calc R U . . .
C8A C -0.2148(5) 0.2721(5) 0.2434(4) 0.0209(13) Uani 1 1 d . U . . .
C9A C -0.2429(6) 0.3183(6) 0.3032(4) 0.0239(14) Uani 1 1 d . U . . .
C10A C -0.3527(6) 0.3280(6) 0.3028(4) 0.0298(16) Uani 1 1 d . U . . .
H10A H -0.374039 0.360699 0.341849 0.036 Uiso 1 1 calc R U . . .
C11A C -0.4305(7) 0.2909(8) 0.2467(5) 0.040(2) Uani 1 1 d . U . . .
H11A H -0.504674 0.295936 0.248125 0.048 Uiso 1 1 calc R U . . .
C12A C -0.4029(6) 0.2469(6) 0.1886(4) 0.0316(16) Uani 1 1 d . U . . .
H12A H -0.458142 0.225719 0.150258 0.038 Uiso 1 1 calc R U . . .
C13A C -0.2976(6) 0.2329(6) 0.1851(4) 0.0248(14) Uani 1 1 d . U . . .
C14A C -0.2667(7) 0.1784(6) 0.1203(4) 0.0292(17) Uani 1 1 d . . . . .
C15A C -0.3699(7) 0.1394(7) 0.0659(5) 0.042(2) Uani 1 1 d . . . . .
H15A H -0.411657 0.091704 0.077093 0.064 Uiso 1 1 calc R U . . .
H15B H -0.348968 0.108233 0.024819 0.064 Uiso 1 1 calc R U . . .
H15C H -0.414214 0.193582 0.061344 0.064 Uiso 1 1 calc R U . . .
C16A C -0.2051(7) 0.0889(6) 0.1270(4) 0.0319(18) Uani 1 1 d . . . . .
H16A H -0.137175 0.110042 0.159324 0.048 Uiso 1 1 calc R U . . .
H16B H -0.189538 0.053342 0.085107 0.048 Uiso 1 1 calc R U . . .
H16C H -0.249480 0.046221 0.140758 0.048 Uiso 1 1 calc R U . . .
C17A C -0.2027(6) 0.2459(6) 0.0967(4) 0.0282(17) Uani 1 1 d . . . . .
H17A H -0.248064 0.297027 0.087218 0.042 Uiso 1 1 calc R U . . .
H17B H -0.180411 0.208347 0.057374 0.042 Uiso 1 1 calc R U . . .
H17C H -0.138461 0.275667 0.130486 0.042 Uiso 1 1 calc R U . . .
C18A C -0.1573(6) 0.3571(6) 0.3669(4) 0.0271(16) Uani 1 1 d . . . . .
C19A C -0.0904(7) 0.2749(6) 0.3827(4) 0.0300(17) Uani 1 1 d . . . . .
H19A H -0.139040 0.222049 0.383129 0.045 Uiso 1 1 calc R U . . .
H19B H -0.041396 0.300215 0.425283 0.045 Uiso 1 1 calc R U . . .
H19C H -0.048180 0.250238 0.349654 0.045 Uiso 1 1 calc R U . . .
C20A C -0.0829(8) 0.4392(6) 0.3635(4) 0.0356(19) Uani 1 1 d . . . . .
H20A H -0.048573 0.415246 0.326579 0.053 Uiso 1 1 calc R U . . .
H20B H -0.027148 0.460855 0.403623 0.053 Uiso 1 1 calc R U . . .
H20C H -0.125636 0.493941 0.358032 0.053 Uiso 1 1 calc R U . . .
C21A C -0.2094(7) 0.3995(7) 0.4251(4) 0.040(2) Uani 1 1 d . . . . .
H21A H -0.244461 0.458496 0.420845 0.059 Uiso 1 1 calc R U . . .
H21B H -0.153491 0.415639 0.465271 0.059 Uiso 1 1 calc R U . . .
H21C H -0.263394 0.351391 0.426296 0.059 Uiso 1 1 calc R U . . .
C22A C 0.2102(5) 0.1701(5) 0.3558(3) 0.0191(14) Uani 1 1 d . . . . .
C23A C 0.3005(6) 0.2245(5) 0.4033(3) 0.0206(14) Uani 1 1 d . . . . .
C24A C 0.3576(6) 0.1800(6) 0.4472(4) 0.0255(16) Uani 1 1 d . . . . .
H24A H 0.418520 0.214942 0.478761 0.031 Uiso 1 1 calc R U . . .
C25A C 0.3285(6) 0.0868(6) 0.4464(4) 0.0278(17) Uani 1 1 d . . . . .
H25A H 0.367784 0.058782 0.477519 0.033 Uiso 1 1 calc R U . . .
C26A C 0.2418(6) 0.0353(6) 0.4000(4) 0.0252(16) Uani 1 1 d . . . . .
H26A H 0.222587 -0.029168 0.398991 0.030 Uiso 1 1 calc R U . . .
C27A C 0.1810(6) 0.0749(5) 0.3541(4) 0.0215(14) Uani 1 1 d . . . . .
C28A C 0.3348(6) 0.3283(5) 0.4052(3) 0.0243(15) Uani 1 1 d . . . . .
C29A C 0.3677(6) 0.3253(6) 0.3415(4) 0.0269(16) Uani 1 1 d . . . . .
H29A H 0.429745 0.285575 0.336929 0.040 Uiso 1 1 calc R U . . .
H29B H 0.387500 0.391600 0.342146 0.040 Uiso 1 1 calc R U . . .
H29C H 0.306955 0.296867 0.304918 0.040 Uiso 1 1 calc R U . . .
C30A C 0.2432(8) 0.3966(6) 0.4183(4) 0.037(2) Uani 1 1 d . . . . .
H30A H 0.177007 0.370056 0.385414 0.056 Uiso 1 1 calc R U . . .
H30B H 0.264328 0.461217 0.416403 0.056 Uiso 1 1 calc R U . . .
H30C H 0.230327 0.401999 0.461357 0.056 Uiso 1 1 calc R U . . .
C31A C 0.4344(9) 0.3723(7) 0.4596(5) 0.049(3) Uani 1 1 d . . . . .
H31A H 0.418996 0.372831 0.501327 0.074 Uiso 1 1 calc R U . . .
H31B H 0.451811 0.439090 0.460195 0.074 Uiso 1 1 calc R U . . .
H31C H 0.495887 0.333133 0.451858 0.074 Uiso 1 1 calc R U . . .
C32A C 0.0884(6) 0.0044(5) 0.3032(4) 0.0238(15) Uani 1 1 d . . . . .
C33A C 0.0126(7) -0.0313(7) 0.3389(5) 0.041(2) Uani 1 1 d . . . . .
H33A H 0.054071 -0.063442 0.368764 0.061 Uiso 1 1 calc R U . . .
H33B H -0.043877 -0.077604 0.307319 0.061 Uiso 1 1 calc R U . . .
H33C H -0.020740 0.024269 0.363363 0.061 Uiso 1 1 calc R U . . .
C34A C 0.1386(8) -0.0801(6) 0.2632(4) 0.038(2) Uani 1 1 d . . . . .
H34A H 0.186888 -0.055651 0.240978 0.057 Uiso 1 1 calc R U . . .
H34B H 0.081474 -0.124920 0.230983 0.057 Uiso 1 1 calc R U . . .
H34C H 0.180060 -0.114539 0.291562 0.057 Uiso 1 1 calc R U . . .
C35A C 0.0157(6) 0.0475(6) 0.2540(4) 0.0257(16) Uani 1 1 d . . . . .
H35A H 0.058373 0.096866 0.244865 0.039 Uiso 1 1 calc R U . . .
H35B H -0.044428 0.077525 0.272189 0.039 Uiso 1 1 calc R U . . .
H35C H -0.012905 -0.004505 0.213711 0.039 Uiso 1 1 calc R U . . .
Yb1B Yb 0.55081(2) 0.71405(2) 0.23434(2) 0.01946(8) Uani 1 1 d . . . . .
Si1B Si 0.68656(17) 0.73942(16) 0.10674(10) 0.0237(4) Uani 1 1 d . . . . .
Si2B Si 0.64074(17) 0.54330(15) 0.14346(10) 0.0239(4) Uani 1 1 d . . . . .
O1B O 0.3931(4) 0.6914(4) 0.2358(2) 0.0215(10) Uani 1 1 d . . . . .
O2B O 0.6642(4) 0.8012(4) 0.3074(2) 0.0215(10) Uani 1 1 d . . . . .
C1B C 0.6018(6) 0.6624(5) 0.1346(4) 0.0213(14) Uani 1 1 d . . . . .
H1B H 0.521(7) 0.649(6) 0.099(4) 0.03(2) Uiso 1 1 d . . . . .
C2B C 0.6061(7) 0.5345(6) 0.2227(4) 0.0294(17) Uani 1 1 d . . . . .
H2BA H 0.557475 0.584966 0.236990 0.044 Uiso 1 1 calc R U . . .
H2BB H 0.672635 0.543822 0.256266 0.044 Uiso 1 1 calc R U . . .
H2BC H 0.570466 0.470218 0.215121 0.044 Uiso 1 1 calc R U . . .
C3B C 0.5605(7) 0.4376(6) 0.0794(4) 0.0343(19) Uani 1 1 d . . . . .
H3BA H 0.571947 0.378517 0.092730 0.051 Uiso 1 1 calc R U . . .
H3BB H 0.583814 0.429252 0.038647 0.051 Uiso 1 1 calc R U . . .
H3BC H 0.483540 0.449682 0.073111 0.051 Uiso 1 1 calc R U . . .
C4B C 0.7882(7) 0.5251(7) 0.1555(5) 0.042(2) Uani 1 1 d . . . . .
H4BA H 0.829028 0.584641 0.185164 0.063 Uiso 1 1 calc R U . . .
H4BB H 0.809387 0.509965 0.113701 0.063 Uiso 1 1 calc R U . . .
H4BC H 0.803617 0.471062 0.173945 0.063 Uiso 1 1 calc R U . . .
C5B C 0.7453(8) 0.6722(7) 0.0369(5) 0.040(2) Uani 1 1 d . . . . .
H5BA H 0.791088 0.623085 0.049132 0.061 Uiso 1 1 calc R U . . .
H5BB H 0.788797 0.718127 0.025226 0.061 Uiso 1 1 calc R U . . .
H5BC H 0.686713 0.640238 -0.000260 0.061 Uiso 1 1 calc R U . . .
C6B C 0.8039(7) 0.8048(6) 0.1727(4) 0.0341(19) Uani 1 1 d . . . . .
H6BA H 0.777256 0.844927 0.209672 0.051 Uiso 1 1 calc R U . . .
H6BB H 0.845283 0.846470 0.156507 0.051 Uiso 1 1 calc R U . . .
H6BC H 0.850548 0.757176 0.186330 0.051 Uiso 1 1 calc R U . . .
C7B C 0.6016(7) 0.8316(7) 0.0794(4) 0.037(2) Uani 1 1 d . . . . .
H7BA H 0.547952 0.798872 0.039799 0.055 Uiso 1 1 calc R U . . .
H7BB H 0.647792 0.878901 0.070713 0.055 Uiso 1 1 calc R U . . .
H7BC H 0.564542 0.865389 0.113429 0.055 Uiso 1 1 calc R U . . .
C8B C 0.2889(5) 0.6859(5) 0.2389(4) 0.0202(14) Uani 1 1 d . . . . .
C9B C 0.2052(6) 0.6735(5) 0.1815(4) 0.0217(14) Uani 1 1 d . . . . .
C10B C 0.0997(6) 0.6645(5) 0.1859(4) 0.0254(16) Uani 1 1 d . . . . .
H10B H 0.044255 0.656575 0.148144 0.031 Uiso 1 1 calc R U . . .
C11B C 0.0707(6) 0.6664(5) 0.2435(4) 0.0250(16) Uani 1 1 d . . . . .
H11B H -0.003010 0.657294 0.244715 0.030 Uiso 1 1 calc R U . . .
C12B C 0.1513(6) 0.6820(5) 0.2992(4) 0.0259(16) Uani 1 1 d . . . . .
H12B H 0.131212 0.686341 0.338987 0.031 Uiso 1 1 calc R U . . .
C13B C 0.2608(6) 0.6914(5) 0.2990(4) 0.0223(15) Uani 1 1 d . . . . .
C14B C 0.3478(6) 0.7051(6) 0.3619(4) 0.0259(16) Uani 1 1 d . . . . .
C15B C 0.4161(7) 0.6165(7) 0.3550(4) 0.035(2) Uani 1 1 d . . . . .
H15D H 0.369224 0.557740 0.346752 0.053 Uiso 1 1 calc R U . . .
H15E H 0.470917 0.625489 0.395073 0.053 Uiso 1 1 calc R U . . .
H15F H 0.451672 0.609691 0.318749 0.053 Uiso 1 1 calc R U . . .
C16B C 0.4206(7) 0.7989(6) 0.3791(4) 0.0297(17) Uani 1 1 d . . . . .
H16D H 0.465674 0.792182 0.347172 0.044 Uiso 1 1 calc R U . . .
H16E H 0.467097 0.810366 0.422311 0.044 Uiso 1 1 calc R U . . .
H16F H 0.375650 0.853928 0.378630 0.044 Uiso 1 1 calc R U . . .
C17B C 0.2972(7) 0.7129(8) 0.4206(4) 0.039(2) Uani 1 1 d . . . . .
H17D H 0.255165 0.770469 0.428105 0.058 Uiso 1 1 calc R U . . .
H17E H 0.354644 0.718712 0.459106 0.058 Uiso 1 1 calc R U . . .
H17F H 0.249611 0.654474 0.412017 0.058 Uiso 1 1 calc R U . . .
C18B C 0.2961(6) 0.5822(6) 0.0928(4) 0.0282(17) Uani 1 1 d . . . . .
H18A H 0.363473 0.584684 0.124629 0.042 Uiso 1 1 calc R U . . .
H18B H 0.312858 0.581416 0.051302 0.042 Uiso 1 1 calc R U . . .
H18C H 0.251368 0.523173 0.086981 0.042 Uiso 1 1 calc R U . . .
C19B C 0.2985(7) 0.7655(6) 0.1227(4) 0.0290(17) Uani 1 1 d . . . . .
H19D H 0.258443 0.821599 0.139762 0.043 Uiso 1 1 calc R U . . .
H19E H 0.308883 0.765014 0.079829 0.043 Uiso 1 1 calc R U . . .
H19F H 0.369139 0.770198 0.152101 0.043 Uiso 1 1 calc R U . . .
C20B C 0.2348(6) 0.6716(6) 0.1169(4) 0.0254(16) Uani 1 1 d . . . . .
C21B C 0.1324(7) 0.6635(7) 0.0632(4) 0.038(2) Uani 1 1 d . . . . .
H21D H 0.091074 0.601620 0.054956 0.057 Uiso 1 1 calc R U . . .
H21E H 0.153357 0.666114 0.023474 0.057 Uiso 1 1 calc R U . . .
H21F H 0.087772 0.717566 0.077236 0.057 Uiso 1 1 calc R U . . .
C22B C 0.7123(6) 0.8788(5) 0.3562(3) 0.0206(14) Uani 1 1 d . . . . .
C23B C 0.7949(6) 0.8622(5) 0.4059(4) 0.0216(14) Uani 1 1 d . . . . .
C24B C 0.8453(6) 0.9420(6) 0.4565(4) 0.0280(17) Uani 1 1 d . . . . .
H24B H 0.900054 0.932326 0.490233 0.034 Uiso 1 1 calc R U . . .
C25B C 0.8170(7) 1.0357(6) 0.4585(4) 0.0325(18) Uani 1 1 d . . . . .
H25B H 0.852418 1.089527 0.493426 0.039 Uiso 1 1 calc R U . . .
C26B C 0.7374(6) 1.0506(6) 0.4098(4) 0.0272(16) Uani 1 1 d . . . . .
H26B H 0.719144 1.115204 0.411928 0.033 Uiso 1 1 calc R U . . .
C27B C 0.6827(6) 0.9738(5) 0.3576(4) 0.0227(14) Uani 1 1 d . U . . .
C28B C 0.8272(6) 0.7592(6) 0.4046(4) 0.0238(15) Uani 1 1 d . . . . .
C29B C 0.8760(6) 0.7162(6) 0.3443(4) 0.0285(17) Uani 1 1 d . . . . .
H29D H 0.824268 0.718948 0.305200 0.043 Uiso 1 1 calc R U . . .
H29E H 0.891255 0.648359 0.340685 0.043 Uiso 1 1 calc R U . . .
H29F H 0.943175 0.754137 0.348833 0.043 Uiso 1 1 calc R U . . .
C30B C 0.7320(6) 0.6934(6) 0.4054(4) 0.0266(16) Uani 1 1 d . . . . .
H30D H 0.706050 0.720876 0.445244 0.040 Uiso 1 1 calc R U . . .
H30E H 0.755797 0.628237 0.403693 0.040 Uiso 1 1 calc R U . . .
H30F H 0.673357 0.689222 0.367759 0.040 Uiso 1 1 calc R U . . .
C31B C 0.9158(7) 0.7583(7) 0.4635(5) 0.039(2) Uani 1 1 d . . . . .
H31D H 0.979411 0.799039 0.465425 0.059 Uiso 1 1 calc R U . . .
H31E H 0.935759 0.691411 0.459413 0.059 Uiso 1 1 calc R U . . .
H31F H 0.888869 0.783828 0.503145 0.059 Uiso 1 1 calc R U . . .
C32B C 0.6007(6) 1.0020(5) 0.3051(4) 0.0253(14) Uani 1 1 d . U . . .
C33B C 0.6629(8) 1.0517(7) 0.2695(5) 0.0383(19) Uani 1 1 d . U . . .
H33D H 0.706262 1.108930 0.300503 0.057 Uiso 1 1 calc R U . . .
H33E H 0.611681 1.072117 0.236711 0.057 Uiso 1 1 calc R U . . .
H33F H 0.710573 1.006120 0.248319 0.057 Uiso 1 1 calc R U . . .
C34B C 0.5222(8) 1.0706(7) 0.3367(5) 0.043(2) Uani 1 1 d . U . . .
H34D H 0.485550 1.038645 0.361039 0.065 Uiso 1 1 calc R U . . .
H34E H 0.468369 1.086451 0.302987 0.065 Uiso 1 1 calc R U . . .
H34F H 0.562424 1.130563 0.366240 0.065 Uiso 1 1 calc R U . . .
C35B C 0.5278(7) 0.9189(6) 0.2516(4) 0.0309(17) Uani 1 1 d . U . . .
H35D H 0.571198 0.864076 0.237108 0.046 Uiso 1 1 calc R U . . .
H35E H 0.495944 0.942455 0.214896 0.046 Uiso 1 1 calc R U . . .
H35F H 0.469986 0.897488 0.268953 0.046 Uiso 1 1 calc R U . . .

loop_
_atom_site_aniso_label
_atom_site_aniso_U_11
_atom_site_aniso_U_22
_atom_site_aniso_U_33
_atom_site_aniso_U_23
_atom_site_aniso_U_13
_atom_site_aniso_U_12
Yb1A 0.01640(15) 0.02253(16) 0.01888(15) 0.00810(12) 0.00117(11) 0.00342(11)
Si1A 0.0336(12) 0.0261(11) 0.0211(10) 0.0063(8) 0.0068(9) 0.0094(9)
Si2A 0.0201(9) 0.0251(10) 0.0212(10) 0.0108(8) 0.0018(8) 0.0037(8)
O1A 0.017(2) 0.024(3) 0.023(3) 0.007(2) 0.002(2) 0.0015(19)
O2A 0.018(2) 0.020(2) 0.020(2) 0.007(2) -0.0032(19) 0.0002(18)
C1A 0.028(4) 0.022(4) 0.018(3) 0.010(3) 0.004(3) 0.008(3)
C2A 0.034(4) 0.019(4) 0.028(4) 0.009(3) 0.004(3) -0.003(3)
C3A 0.025(4) 0.035(4) 0.025(4) 0.017(3) 0.004(3) 0.004(3)
C4A 0.026(4) 0.044(5) 0.036(5) 0.019(4) 0.002(3) 0.005(3)
C5A 0.026(4) 0.041(5) 0.042(5) 0.012(4) 0.004(4) 0.014(4)
C6A 0.059(6) 0.026(4) 0.027(4) -0.001(3) 0.000(4) 0.011(4)
C7A 0.079(8) 0.046(6) 0.039(5) 0.014(5) 0.033(5) 0.021(5)
C8A 0.014(3) 0.024(3) 0.028(3) 0.014(3) 0.002(2) 0.002(2)
C9A 0.021(3) 0.026(4) 0.030(3) 0.016(3) 0.007(2) 0.005(3)
C10A 0.024(3) 0.042(4) 0.034(3) 0.024(3) 0.011(2) 0.010(3)
C11A 0.018(3) 0.072(6) 0.041(4) 0.033(3) 0.006(2) 0.015(3)
C12A 0.017(3) 0.045(5) 0.037(3) 0.023(3) -0.001(2) 0.001(3)
C13A 0.017(3) 0.028(4) 0.032(3) 0.017(3) -0.001(2) 0.001(2)
C14A 0.029(4) 0.027(4) 0.026(4) 0.007(3) -0.005(3) 0.004(3)
C15A 0.034(5) 0.040(5) 0.038(5) 0.001(4) -0.011(4) -0.002(4)
C16A 0.033(4) 0.029(4) 0.027(4) 0.004(3) -0.003(3) 0.003(3)
C17A 0.026(4) 0.036(4) 0.024(4) 0.012(3) 0.003(3) 0.011(3)
C18A 0.025(4) 0.031(4) 0.024(4) 0.008(3) 0.005(3) 0.005(3)
C19A 0.029(4) 0.037(5) 0.022(4) 0.009(3) 0.000(3) 0.004(3)
C20A 0.045(5) 0.029(4) 0.030(4) 0.004(4) 0.010(4) -0.002(4)
C21A 0.035(5) 0.052(6) 0.028(4) 0.006(4) 0.008(4) 0.009(4)
C22A 0.018(3) 0.025(4) 0.013(3) 0.004(3) 0.004(3) 0.004(3)
C23A 0.025(4) 0.024(4) 0.013(3) 0.007(3) 0.005(3) 0.003(3)
C24A 0.024(4) 0.032(4) 0.018(3) 0.007(3) -0.002(3) 0.001(3)
C25A 0.028(4) 0.039(5) 0.021(4) 0.016(3) 0.003(3) 0.004(3)
C26A 0.027(4) 0.025(4) 0.029(4) 0.014(3) 0.008(3) 0.007(3)
C27A 0.020(3) 0.022(4) 0.021(3) 0.004(3) 0.002(3) -0.001(3)
C28A 0.030(4) 0.025(4) 0.013(3) 0.004(3) -0.004(3) -0.008(3)
C29A 0.027(4) 0.025(4) 0.029(4) 0.008(3) 0.004(3) -0.004(3)
C30A 0.062(6) 0.023(4) 0.027(4) 0.004(3) 0.016(4) 0.002(4)
C31A 0.051(6) 0.043(6) 0.041(5) 0.013(4) -0.018(5) -0.024(5)
C32A 0.026(4) 0.018(3) 0.027(4) 0.010(3) 0.000(3) -0.002(3)
C33A 0.035(5) 0.051(6) 0.037(5) 0.025(4) -0.007(4) -0.017(4)
C34A 0.049(5) 0.023(4) 0.034(5) 0.005(3) -0.004(4) 0.006(4)
C35A 0.022(4) 0.026(4) 0.026(4) 0.008(3) -0.002(3) 0.001(3)
Yb1B 0.01636(15) 0.02203(16) 0.01820(15) 0.00459(12) 0.00186(11) 0.00066(11)
Si1B 0.0214(10) 0.0279(11) 0.0194(10) 0.0039(8) 0.0039(8) -0.0027(8)
Si2B 0.0205(10) 0.0235(10) 0.0233(10) 0.0014(8) 0.0031(8) 0.0000(8)
O1B 0.018(2) 0.025(3) 0.022(3) 0.009(2) 0.002(2) -0.0004(19)
O2B 0.020(2) 0.018(2) 0.022(3) 0.003(2) -0.001(2) 0.0015(19)
C1B 0.022(4) 0.020(3) 0.023(4) 0.004(3) 0.010(3) 0.000(3)
C2B 0.045(5) 0.019(4) 0.026(4) 0.010(3) 0.007(3) 0.009(3)
C3B 0.032(4) 0.029(4) 0.033(4) -0.004(3) 0.006(4) 0.002(3)
C4B 0.029(4) 0.030(5) 0.057(6) 0.003(4) 0.001(4) 0.007(3)
C5B 0.049(6) 0.040(5) 0.034(5) 0.006(4) 0.018(4) 0.003(4)
C6B 0.029(4) 0.035(5) 0.034(5) 0.008(4) 0.001(3) -0.008(3)
C7B 0.040(5) 0.045(5) 0.031(5) 0.019(4) 0.009(4) 0.001(4)
C8B 0.016(3) 0.018(3) 0.025(4) 0.005(3) 0.003(3) 0.001(2)
C9B 0.018(3) 0.021(3) 0.023(4) 0.005(3) 0.001(3) 0.004(3)
C10B 0.027(4) 0.020(4) 0.027(4) 0.006(3) 0.001(3) 0.004(3)
C11B 0.024(4) 0.022(4) 0.031(4) 0.010(3) 0.008(3) 0.008(3)
C12B 0.029(4) 0.021(4) 0.029(4) 0.007(3) 0.010(3) 0.005(3)
C13B 0.023(4) 0.021(4) 0.023(4) 0.008(3) 0.003(3) 0.005(3)
C14B 0.027(4) 0.035(4) 0.019(4) 0.013(3) 0.006(3) 0.009(3)
C15B 0.037(5) 0.046(5) 0.029(4) 0.022(4) 0.005(4) 0.014(4)
C16B 0.031(4) 0.035(4) 0.021(4) 0.008(3) 0.002(3) 0.004(3)
C17B 0.036(5) 0.059(6) 0.024(4) 0.018(4) 0.006(4) 0.009(4)
C18B 0.026(4) 0.034(4) 0.024(4) 0.006(3) 0.009(3) 0.001(3)
C19B 0.029(4) 0.030(4) 0.029(4) 0.012(3) 0.002(3) 0.000(3)
C20B 0.023(4) 0.031(4) 0.021(4) 0.010(3) -0.001(3) 0.001(3)
C21B 0.032(5) 0.050(6) 0.028(4) 0.012(4) -0.004(4) -0.001(4)
C22B 0.021(3) 0.021(3) 0.020(3) 0.007(3) 0.007(3) 0.000(3)
C23B 0.017(3) 0.024(4) 0.021(4) 0.004(3) 0.001(3) -0.001(3)
C24B 0.028(4) 0.031(4) 0.021(4) 0.004(3) 0.002(3) -0.002(3)
C25B 0.035(4) 0.028(4) 0.029(4) 0.000(3) 0.004(3) -0.008(3)
C26B 0.027(4) 0.021(4) 0.032(4) 0.006(3) 0.005(3) -0.002(3)
C27B 0.023(3) 0.022(3) 0.023(3) 0.003(3) 0.009(2) 0.002(3)
C28B 0.027(4) 0.026(4) 0.020(4) 0.011(3) 0.004(3) 0.002(3)
C29B 0.024(4) 0.031(4) 0.031(4) 0.009(3) 0.006(3) 0.005(3)
C30B 0.030(4) 0.024(4) 0.026(4) 0.008(3) 0.003(3) 0.003(3)
C31B 0.035(5) 0.038(5) 0.039(5) 0.014(4) -0.008(4) 0.003(4)
C32B 0.032(3) 0.017(3) 0.028(3) 0.007(3) 0.006(3) 0.004(2)
C33B 0.046(5) 0.032(4) 0.039(4) 0.017(4) 0.005(4) -0.004(3)
C34B 0.041(4) 0.040(5) 0.039(5) 0.002(4) 0.003(4) 0.017(4)
C35B 0.034(4) 0.019(3) 0.036(4) 0.011(3) -0.004(3) 0.004(3)

loop_
_atom_type_symbol
_atom_type_description
_atom_type_scat_dispersion_real
_atom_type_scat_dispersion_imag
_atom_type_scat_source
C C 0.0033 0.0016 'International Tables Vol C Tables 4.2.6.8 and 6.1.1.4'
H H 0.0000 0.0000 'International Tables Vol C Tables 4.2.6.8 and 6.1.1.4'
O O 0.0106 0.0060 'International Tables Vol C Tables 4.2.6.8 and 6.1.1.4'
Si Si 0.0817 0.0704 'International Tables Vol C Tables 4.2.6.8 and 6.1.1.4'
Yb Yb -0.3850 5.5486 'International Tables Vol C Tables 4.2.6.8 and 6.1.1.4'

loop_
_geom_angle_atom_site_label_1
_geom_angle_atom_site_label_2
_geom_angle_atom_site_label_3
_geom_angle
_geom_angle_site_symmetry_1
_geom_angle_site_symmetry_3
_geom_angle_publ_flag
Si2A Yb1A H1A 46(2) . . ?
O1A Yb1A H1A 99(2) . . ?
O1A Yb1A Si2A 113.56(15) . . ?
O1A Yb1A C1A 118.8(2) . . ?
O2A Yb1A H1A 133(2) . . ?
O2A Yb1A Si2A 114.87(15) . . ?
O2A Yb1A O1A 125.5(2) . . ?
O2A Yb1A C1A 114.7(2) . . ?
C1A Yb1A H1A 20(2) . . ?
C1A Yb1A Si2A 36.80(19) . . ?
C1A Si1A C5A 112.5(4) . . ?
C1A Si1A C6A 109.9(4) . . ?
C1A Si1A C7A 113.3(4) . . ?
C5A Si1A C6A 107.9(4) . . ?
C7A Si1A C5A 106.2(5) . . ?
C7A Si1A C6A 106.7(5) . . ?
C1A Si2A Yb1A 49.9(2) . . ?
C1A Si2A C2A 108.1(3) . . ?
C1A Si2A C3A 113.9(4) . . ?
C1A Si2A C4A 116.6(4) . . ?
C2A Si2A Yb1A 58.2(2) . . ?
C3A Si2A Yb1A 125.4(3) . . ?
C3A Si2A C2A 103.6(4) . . ?
C3A Si2A C4A 110.0(4) . . ?
C4A Si2A Yb1A 123.8(3) . . ?
C4A Si2A C2A 103.3(4) . . ?
C8A O1A Yb1A 174.3(5) . . ?
C22A O2A Yb1A 162.7(5) . . ?
Yb1A C1A H1A 99(7) . . ?
Si1A C1A Yb1A 122.7(4) . . ?
Si1A C1A H1A 109(6) . . ?
Si1A C1A Si2A 123.5(4) . . ?
Si2A C1A Yb1A 93.3(3) . . ?
Si2A C1A H1A 106(7) . . ?
Si2A C2A H2AA 109.5 . . ?
Si2A C2A H2AB 109.5 . . ?
Si2A C2A H2AC 109.5 . . ?
H2AA C2A H2AB 109.5 . . ?
H2AA C2A H2AC 109.5 . . ?
H2AB C2A H2AC 109.5 . . ?
Si2A C3A H3AA 109.5 . . ?
Si2A C3A H3AB 109.5 . . ?
Si2A C3A H3AC 109.5 . . ?
H3AA C3A H3AB 109.5 . . ?
H3AA C3A H3AC 109.5 . . ?
H3AB C3A H3AC 109.5 . . ?
Si2A C4A H4AA 109.5 . . ?
Si2A C4A H4AB 109.5 . . ?
Si2A C4A H4AC 109.5 . . ?
H4AA C4A H4AB 109.5 . . ?
H4AA C4A H4AC 109.5 . . ?
H4AB C4A H4AC 109.5 . . ?
Si1A C5A H5AA 109.5 . . ?
Si1A C5A H5AB 109.5 . . ?
Si1A C5A H5AC 109.5 . . ?
H5AA C5A H5AB 109.5 . . ?
H5AA C5A H5AC 109.5 . . ?
H5AB C5A H5AC 109.5 . . ?
Si1A C6A H6AA 109.5 . . ?
Si1A C6A H6AB 109.5 . . ?
Si1A C6A H6AC 109.5 . . ?
H6AA C6A H6AB 109.5 . . ?
H6AA C6A H6AC 109.5 . . ?
H6AB C6A H6AC 109.5 . . ?
Si1A C7A H7AA 109.5 . . ?
Si1A C7A H7AB 109.5 . . ?
Si1A C7A H7AC 109.5 . . ?
H7AA C7A H7AB 109.5 . . ?
H7AA C7A H7AC 109.5 . . ?
H7AB C7A H7AC 109.5 . . ?
O1A C8A C9A 119.8(6) . . ?
O1A C8A C13A 119.5(7) . . ?
C9A C8A C13A 120.7(7) . . ?
C8A C9A C18A 122.2(6) . . ?
C10A C9A C8A 117.4(7) . . ?
C10A C9A C18A 120.4(7) . . ?
C9A C10A H10A 119.5 . . ?
C11A C10A C9A 121.1(8) . . ?
C11A C10A H10A 119.5 . . ?
C10A C11A H11A 119.4 . . ?
C12A C11A C10A 121.3(8) . . ?
C12A C11A H11A 119.4 . . ?
C11A C12A H12A 119.4 . . ?
C13A C12A C11A 121.2(8) . . ?
C13A C12A H12A 119.4 . . ?
C8A C13A C14A 120.5(6) . . ?
C12A C13A C8A 118.1(8) . . ?
C12A C13A C14A 121.4(7) . . ?
C13A C14A C15A 110.6(7) . . ?
C16A C14A C13A 110.4(7) . . ?
C16A C14A C15A 106.3(7) . . ?
C17A C14A C13A 111.6(7) . . ?
C17A C14A C15A 106.0(7) . . ?
C17A C14A C16A 111.7(7) . . ?
C14A C15A H15A 109.5 . . ?
C14A C15A H15B 109.5 . . ?
C14A C15A H15C 109.5 . . ?
H15A C15A H15B 109.5 . . ?
H15A C15A H15C 109.5 . . ?
H15B C15A H15C 109.5 . . ?
C14A C16A H16A 109.5 . . ?
C14A C16A H16B 109.5 . . ?
C14A C16A H16C 109.5 . . ?
H16A C16A H16B 109.5 . . ?
H16A C16A H16C 109.5 . . ?
H16B C16A H16C 109.5 . . ?
C14A C17A H17A 109.5 . . ?
C14A C17A H17B 109.5 . . ?
C14A C17A H17C 109.5 . . ?
H17A C17A H17B 109.5 . . ?
H17A C17A H17C 109.5 . . ?
H17B C17A H17C 109.5 . . ?
C9A C18A C21A 111.8(7) . . ?
C19A C18A C9A 111.2(6) . . ?
C19A C18A C21A 105.7(7) . . ?
C20A C18A C9A 110.7(7) . . ?
C20A C18A C19A 110.4(7) . . ?
C20A C18A C21A 106.9(7) . . ?
C18A C19A H19A 109.5 . . ?
C18A C19A H19B 109.5 . . ?
C18A C19A H19C 109.5 . . ?
H19A C19A H19B 109.5 . . ?
H19A C19A H19C 109.5 . . ?
H19B C19A H19C 109.5 . . ?
C18A C20A H20A 109.5 . . ?
C18A C20A H20B 109.5 . . ?
C18A C20A H20C 109.5 . . ?
H20A C20A H20B 109.5 . . ?
H20A C20A H20C 109.5 . . ?
H20B C20A H20C 109.5 . . ?
C18A C21A H21A 109.5 . . ?
C18A C21A H21B 109.5 . . ?
C18A C21A H21C 109.5 . . ?
H21A C21A H21B 109.5 . . ?
H21A C21A H21C 109.5 . . ?
H21B C21A H21C 109.5 . . ?
O2A C22A C23A 118.3(6) . . ?
O2A C22A C27A 121.6(6) . . ?
C27A C22A C23A 120.2(6) . . ?
C22A C23A C28A 120.9(6) . . ?
C24A C23A C22A 117.9(7) . . ?
C24A C23A C28A 121.1(7) . . ?
C23A C24A H24A 118.9 . . ?
C25A C24A C23A 122.2(7) . . ?
C25A C24A H24A 118.9 . . ?
C24A C25A H25A 120.5 . . ?
C26A C25A C24A 119.0(7) . . ?
C26A C25A H25A 120.5 . . ?
C25A C26A H26A 119.0 . . ?
C25A C26A C27A 122.0(7) . . ?
C27A C26A H26A 119.0 . . ?
C22A C27A C32A 126.3(6) . . ?
C26A C27A C22A 118.7(7) . . ?
C26A C27A C32A 115.0(6) . . ?
C23A C28A C29A 109.4(6) . . ?
C23A C28A C30A 110.5(7) . . ?
C29A C28A C30A 112.2(6) . . ?
C31A C28A C23A 112.1(7) . . ?
C31A C28A C29A 106.0(7) . . ?
C31A C28A C30A 106.6(7) . . ?
C28A C29A H29A 109.5 . . ?
C28A C29A H29B 109.5 . . ?
C28A C29A H29C 109.5 . . ?
H29A C29A H29B 109.5 . . ?
H29A C29A H29C 109.5 . . ?
H29B C29A H29C 109.5 . . ?
C28A C30A H30A 109.5 . . ?
C28A C30A H30B 109.5 . . ?
C28A C30A H30C 109.5 . . ?
H30A C30A H30B 109.5 . . ?
H30A C30A H30C 109.5 . . ?
H30B C30A H30C 109.5 . . ?
C28A C31A H31A 109.5 . . ?
C28A C31A H31B 109.5 . . ?
C28A C31A H31C 109.5 . . ?
H31A C31A H31B 109.5 . . ?
H31A C31A H31C 109.5 . . ?
H31B C31A H31C 109.5 . . ?
C33A C32A C27A 109.1(6) . . ?
C33A C32A C35A 106.1(6) . . ?
C34A C32A C27A 108.6(6) . . ?
C34A C32A C33A 110.9(7) . . ?
C34A C32A C35A 105.8(6) . . ?
C35A C32A C27A 116.4(6) . . ?
C32A C33A H33A 109.5 . . ?
C32A C33A H33B 109.5 . . ?
C32A C33A H33C 109.5 . . ?
H33A C33A H33B 109.5 . . ?
H33A C33A H33C 109.5 . . ?
H33B C33A H33C 109.5 . . ?
C32A C34A H34A 109.5 . . ?
C32A C34A H34B 109.5 . . ?
C32A C34A H34C 109.5 . . ?
H34A C34A H34B 109.5 . . ?
H34A C34A H34C 109.5 . . ?
H34B C34A H34C 109.5 . . ?
C32A C35A H35A 109.5 . . ?
C32A C35A H35B 109.5 . . ?
C32A C35A H35C 109.5 . . ?
H35A C35A H35B 109.5 . . ?
H35A C35A H35C 109.5 . . ?
H35B C35A H35C 109.5 . . ?
O1B Yb1B Si2B 114.35(15) . . ?
O1B Yb1B C1B 118.2(2) . . ?
O2B Yb1B Si2B 114.41(14) . . ?
O2B Yb1B O1B 125.9(2) . . ?
O2B Yb1B C1B 114.6(2) . . ?
C1B Yb1B Si2B 36.53(19) . . ?
C1B Si1B C5B 114.7(4) . . ?
C1B Si1B C6B 112.0(4) . . ?
C1B Si1B C7B 108.7(4) . . ?
C5B Si1B C6B 106.0(4) . . ?
C7B Si1B C5B 106.5(4) . . ?
C7B Si1B C6B 108.7(4) . . ?
C1B Si2B Yb1B 49.2(2) . . ?
C1B Si2B C2B 107.2(3) . . ?
C1B Si2B C3B 113.9(4) . . ?
C1B Si2B C4B 115.7(4) . . ?
C2B Si2B Yb1B 58.1(2) . . ?
C3B Si2B Yb1B 126.6(3) . . ?
C3B Si2B C2B 104.2(4) . . ?
C4B Si2B Yb1B 121.8(3) . . ?
C4B Si2B C2B 103.5(4) . . ?
C4B Si2B C3B 111.0(4) . . ?
C8B O1B Yb1B 174.4(5) . . ?
C22B O2B Yb1B 160.8(5) . . ?
Yb1B C1B H1B 102(4) . . ?
Si1B C1B Yb1B 123.3(4) . . ?
Si1B C1B H1B 105(4) . . ?
Si2B C1B Yb1B 94.2(3) . . ?
Si2B C1B Si1B 122.5(4) . . ?
Si2B C1B H1B 107(4) . . ?
Si2B C2B H2BA 109.5 . . ?
Si2B C2B H2BB 109.5 . . ?
Si2B C2B H2BC 109.5 . . ?
H2BA C2B H2BB 109.5 . . ?
H2BA C2B H2BC 109.5 . . ?
H2BB C2B H2BC 109.5 . . ?
Si2B C3B H3BA 109.5 . . ?
Si2B C3B H3BB 109.5 . . ?
Si2B C3B H3BC 109.5 . . ?
H3BA C3B H3BB 109.5 . . ?
H3BA C3B H3BC 109.5 . . ?
H3BB C3B H3BC 109.5 . . ?
Si2B C4B H4BA 109.5 . . ?
Si2B C4B H4BB 109.5 . . ?
Si2B C4B H4BC 109.5 . . ?
H4BA C4B H4BB 109.5 . . ?
H4BA C4B H4BC 109.5 . . ?
H4BB C4B H4BC 109.5 . . ?
Si1B C5B H5BA 109.5 . . ?
Si1B C5B H5BB 109.5 . . ?
Si1B C5B H5BC 109.5 . . ?
H5BA C5B H5BB 109.5 . . ?
H5BA C5B H5BC 109.5 . . ?
H5BB C5B H5BC 109.5 . . ?
Si1B C6B H6BA 109.5 . . ?
Si1B C6B H6BB 109.5 . . ?
Si1B C6B H6BC 109.5 . . ?
H6BA C6B H6BB 109.5 . . ?
H6BA C6B H6BC 109.5 . . ?
H6BB C6B H6BC 109.5 . . ?
Si1B C7B H7BA 109.5 . . ?
Si1B C7B H7BB 109.5 . . ?
Si1B C7B H7BC 109.5 . . ?
H7BA C7B H7BB 109.5 . . ?
H7BA C7B H7BC 109.5 . . ?
H7BB C7B H7BC 109.5 . . ?
O1B C8B C9B 120.2(7) . . ?
O1B C8B C13B 120.0(6) . . ?
C13B C8B C9B 119.8(6) . . ?
C8B C9B C20B 120.2(6) . . ?
C10B C9B C8B 118.6(7) . . ?
C10B C9B C20B 121.2(7) . . ?
C9B C10B H10B 118.8 . . ?
C9B C10B C11B 122.4(7) . . ?
C11B C10B H10B 118.8 . . ?
C10B C11B H11B 120.6 . . ?
C12B C11B C10B 118.8(7) . . ?
C12B C11B H11B 120.6 . . ?
C11B C12B H12B 118.8 . . ?
C11B C12B C13B 122.4(7) . . ?
C13B C12B H12B 118.8 . . ?
C8B C13B C14B 121.7(6) . . ?
C12B C13B C8B 117.8(7) . . ?
C12B C13B C14B 120.5(7) . . ?
C15B C14B C13B 109.8(6) . . ?
C15B C14B C16B 110.3(7) . . ?
C15B C14B C17B 106.5(7) . . ?
C16B C14B C13B 111.8(6) . . ?
C16B C14B C17B 106.3(7) . . ?
C17B C14B C13B 111.9(7) . . ?
C14B C15B H15D 109.5 . . ?
C14B C15B H15E 109.5 . . ?
C14B C15B H15F 109.5 . . ?
H15D C15B H15E 109.5 . . ?
H15D C15B H15F 109.5 . . ?
H15E C15B H15F 109.5 . . ?
C14B C16B H16D 109.5 . . ?
C14B C16B H16E 109.5 . . ?
C14B C16B H16F 109.5 . . ?
H16D C16B H16E 109.5 . . ?
H16D C16B H16F 109.5 . . ?
H16E C16B H16F 109.5 . . ?
C14B C17B H17D 109.5 . . ?
C14B C17B H17E 109.5 . . ?
C14B C17B H17F 109.5 . . ?
H17D C17B H17E 109.5 . . ?
H17D C17B H17F 109.5 . . ?
H17E C17B H17F 109.5 . . ?
H18A C18B H18B 109.5 . . ?
H18A C18B H18C 109.5 . . ?
H18B C18B H18C 109.5 . . ?
C20B C18B H18A 109.5 . . ?
C20B C18B H18B 109.5 . . ?
C20B C18B H18C 109.5 . . ?
H19D C19B H19E 109.5 . . ?
H19D C19B H19F 109.5 . . ?
H19E C19B H19F 109.5 . . ?
C20B C19B H19D 109.5 . . ?
C20B C19B H19E 109.5 . . ?
C20B C19B H19F 109.5 . . ?
C18B C20B C9B 110.5(6) . . ?
C18B C20B C19B 111.4(7) . . ?
C18B C20B C21B 106.0(7) . . ?
C19B C20B C9B 111.7(6) . . ?
C19B C20B C21B 105.9(7) . . ?
C21B C20B C9B 111.1(7) . . ?
C20B C21B H21D 109.5 . . ?
C20B C21B H21E 109.5 . . ?
C20B C21B H21F 109.5 . . ?
H21D C21B H21E 109.5 . . ?
H21D C21B H21F 109.5 . . ?
H21E C21B H21F 109.5 . . ?
O2B C22B C23B 117.9(6) . . ?
O2B C22B C27B 120.9(6) . . ?
C27B C22B C23B 121.2(7) . . ?
C22B C23B C28B 121.4(6) . . ?
C24B C23B C22B 118.3(7) . . ?
C24B C23B C28B 120.2(7) . . ?
C23B C24B H24B 119.5 . . ?
C25B C24B C23B 121.0(7) . . ?
C25B C24B H24B 119.5 . . ?
C24B C25B H25B 120.0 . . ?
C26B C25B C24B 120.0(7) . . ?
C26B C25B H25B 120.0 . . ?
C25B C26B H26B 118.9 . . ?
C25B C26B C27B 122.2(7) . . ?
C27B C26B H26B 118.9 . . ?
C22B C27B C32B 126.3(6) . . ?
C26B C27B C22B 117.2(7) . . ?
C26B C27B C32B 116.3(7) . . ?
C23B C28B C29B 108.5(6) . . ?
C23B C28B C30B 112.2(6) . . ?
C23B C28B C31B 112.6(6) . . ?
C30B C28B C29B 111.8(6) . . ?
C31B C28B C29B 105.9(7) . . ?
C31B C28B C30B 105.6(7) . . ?
C28B C29B H29D 109.5 . . ?
C28B C29B H29E 109.5 . . ?
C28B C29B H29F 109.5 . . ?
H29D C29B H29E 109.5 . . ?
H29D C29B H29F 109.5 . . ?
H29E C29B H29F 109.5 . . ?
C28B C30B H30D 109.5 . . ?
C28B C30B H30E 109.5 . . ?
C28B C30B H30F 109.5 . . ?
H30D C30B H30E 109.5 . . ?
H30D C30B H30F 109.5 . . ?
H30E C30B H30F 109.5 . . ?
C28B C31B H31D 109.5 . . ?
C28B C31B H31E 109.5 . . ?
C28B C31B H31F 109.5 . . ?
H31D C31B H31E 109.5 . . ?
H31D C31B H31F 109.5 . . ?
H31E C31B H31F 109.5 . . ?
C27B C32B C35B 117.5(6) . . ?
C33B C32B C27B 108.3(7) . . ?
C33B C32B C34B 110.6(7) . . ?
C33B C32B C35B 105.4(7) . . ?
C34B C32B C27B 109.7(7) . . ?
C34B C32B C35B 105.1(7) . . ?
C32B C33B H33D 109.5 . . ?
C32B C33B H33E 109.5 . . ?
C32B C33B H33F 109.5 . . ?
H33D C33B H33E 109.5 . . ?
H33D C33B H33F 109.5 . . ?
H33E C33B H33F 109.5 . . ?
C32B C34B H34D 109.5 . . ?
C32B C34B H34E 109.5 . . ?
C32B C34B H34F 109.5 . . ?
H34D C34B H34E 109.5 . . ?
H34D C34B H34F 109.5 . . ?
H34E C34B H34F 109.5 . . ?
C32B C35B H35D 109.5 . . ?
C32B C35B H35E 109.5 . . ?
C32B C35B H35F 109.5 . . ?
H35D C35B H35E 109.5 . . ?
H35D C35B H35F 109.5 . . ?
H35E C35B H35F 109.5 . . ?

loop_
_geom_bond_atom_site_label_1
_geom_bond_atom_site_label_2
_geom_bond_distance
_geom_bond_site_symmetry_2
_geom_bond_publ_flag
Yb1A H1A 2.66(11) . ?
Yb1A Si2A 3.069(2) . ?
Yb1A O1A 2.033(5) . ?
Yb1A O2A 2.012(5) . ?
Yb1A C1A 2.352(7) . ?
Si1A C1A 1.835(7) . ?
Si1A C5A 1.881(9) . ?
Si1A C6A 1.886(10) . ?
Si1A C7A 1.880(10) . ?
Si2A C1A 1.842(8) . ?
Si2A C2A 1.934(8) . ?
Si2A C3A 1.862(8) . ?
Si2A C4A 1.871(9) . ?
O1A C8A 1.345(8) . ?
O2A C22A 1.338(8) . ?
C1A H1A 0.93(11) . ?
C2A H2AA 0.9800 . ?
C2A H2AB 0.9800 . ?
C2A H2AC 0.9800 . ?
C3A H3AA 0.9800 . ?
C3A H3AB 0.9800 . ?
C3A H3AC 0.9800 . ?
C4A H4AA 0.9800 . ?
C4A H4AB 0.9800 . ?
C4A H4AC 0.9800 . ?
C5A H5AA 0.9800 . ?
C5A H5AB 0.9800 . ?
C5A H5AC 0.9800 . ?
C6A H6AA 0.9800 . ?
C6A H6AB 0.9800 . ?
C6A H6AC 0.9800 . ?
C7A H7AA 0.9800 . ?
C7A H7AB 0.9800 . ?
C7A H7AC 0.9800 . ?
C8A C9A 1.416(11) . ?
C8A C13A 1.445(10) . ?
C9A C10A 1.399(10) . ?
C9A C18A 1.539(11) . ?
C10A H10A 0.9500 . ?
C10A C11A 1.377(12) . ?
C11A H11A 0.9500 . ?
C11A C12A 1.374(13) . ?
C12A H12A 0.9500 . ?
C12A C13A 1.367(10) . ?
C13A C14A 1.551(12) . ?
C14A C15A 1.555(11) . ?
C14A C16A 1.538(11) . ?
C14A C17A 1.527(12) . ?
C15A H15A 0.9800 . ?
C15A H15B 0.9800 . ?
C15A H15C 0.9800 . ?
C16A H16A 0.9800 . ?
C16A H16B 0.9800 . ?
C16A H16C 0.9800 . ?
C17A H17A 0.9800 . ?
C17A H17B 0.9800 . ?
C17A H17C 0.9800 . ?
C18A C19A 1.538(11) . ?
C18A C20A 1.536(12) . ?
C18A C21A 1.539(11) . ?
C19A H19A 0.9800 . ?
C19A H19B 0.9800 . ?
C19A H19C 0.9800 . ?
C20A H20A 0.9800 . ?
C20A H20B 0.9800 . ?
C20A H20C 0.9800 . ?
C21A H21A 0.9800 . ?
C21A H21B 0.9800 . ?
C21A H21C 0.9800 . ?
C22A C23A 1.427(10) . ?
C22A C27A 1.405(10) . ?
C23A C24A 1.396(10) . ?
C23A C28A 1.539(10) . ?
C24A H24A 0.9500 . ?
C24A C25A 1.383(11) . ?
C25A H25A 0.9500 . ?
C25A C26A 1.375(11) . ?
C26A H26A 0.9500 . ?
C26A C27A 1.400(10) . ?
C27A C32A 1.564(10) . ?
C28A C29A 1.539(11) . ?
C28A C30A 1.545(12) . ?
C28A C31A 1.534(11) . ?
C29A H29A 0.9800 . ?
C29A H29B 0.9800 . ?
C29A H29C 0.9800 . ?
C30A H30A 0.9800 . ?
C30A H30B 0.9800 . ?
C30A H30C 0.9800 . ?
C31A H31A 0.9800 . ?
C31A H31B 0.9800 . ?
C31A H31C 0.9800 . ?
C32A C33A 1.533(12) . ?
C32A C34A 1.513(11) . ?
C32A C35A 1.549(10) . ?
C33A H33A 0.9800 . ?
C33A H33B 0.9800 . ?
C33A H33C 0.9800 . ?
C34A H34A 0.9800 . ?
C34A H34B 0.9800 . ?
C34A H34C 0.9800 . ?
C35A H35A 0.9800 . ?
C35A H35B 0.9800 . ?
C35A H35C 0.9800 . ?
Yb1B Si2B 3.083(2) . ?
Yb1B O1B 2.033(5) . ?
Yb1B O2B 2.020(5) . ?
Yb1B C1B 2.341(7) . ?
Si1B C1B 1.848(8) . ?
Si1B C5B 1.869(9) . ?
Si1B C6B 1.873(8) . ?
Si1B C7B 1.869(9) . ?
Si2B C1B 1.840(8) . ?
Si2B C2B 1.930(8) . ?
Si2B C3B 1.867(8) . ?
Si2B C4B 1.863(9) . ?
O1B C8B 1.339(8) . ?
O2B C22B 1.343(8) . ?
C1B H1B 1.13(8) . ?
C2B H2BA 0.9800 . ?
C2B H2BB 0.9800 . ?
C2B H2BC 0.9800 . ?
C3B H3BA 0.9800 . ?
C3B H3BB 0.9800 . ?
C3B H3BC 0.9800 . ?
C4B H4BA 0.9800 . ?
C4B H4BB 0.9800 . ?
C4B H4BC 0.9800 . ?
C5B H5BA 0.9800 . ?
C5B H5BB 0.9800 . ?
C5B H5BC 0.9800 . ?
C6B H6BA 0.9800 . ?
C6B H6BB 0.9800 . ?
C6B H6BC 0.9800 . ?
C7B H7BA 0.9800 . ?
C7B H7BB 0.9800 . ?
C7B H7BC 0.9800 . ?
C8B C9B 1.439(10) . ?
C8B C13B 1.426(10) . ?
C9B C10B 1.369(10) . ?
C9B C20B 1.543(11) . ?
C10B H10B 0.9500 . ?
C10B C11B 1.389(11) . ?
C11B H11B 0.9500 . ?
C11B C12B 1.386(11) . ?
C12B H12B 0.9500 . ?
C12B C13B 1.395(11) . ?
C13B C14B 1.546(10) . ?
C14B C15B 1.534(11) . ?
C14B C16B 1.535(12) . ?
C14B C17B 1.540(11) . ?
C15B H15D 0.9800 . ?
C15B H15E 0.9800 . ?
C15B H15F 0.9800 . ?
C16B H16D 0.9800 . ?
C16B H16E 0.9800 . ?
C16B H16F 0.9800 . ?
C17B H17D 0.9800 . ?
C17B H17E 0.9800 . ?
C17B H17F 0.9800 . ?
C18B H18A 0.9800 . ?
C18B H18B 0.9800 . ?
C18B H18C 0.9800 . ?
C18B C20B 1.527(11) . ?
C19B H19D 0.9800 . ?
C19B H19E 0.9800 . ?
C19B H19F 0.9800 . ?
C19B C20B 1.529(11) . ?
C20B C21B 1.542(11) . ?
C21B H21D 0.9800 . ?
C21B H21E 0.9800 . ?
C21B H21F 0.9800 . ?
C22B C23B 1.427(10) . ?
C22B C27B 1.413(10) . ?
C23B C24B 1.388(10) . ?
C23B C28B 1.534(10) . ?
C24B H24B 0.9500 . ?
C24B C25B 1.387(12) . ?
C25B H25B 0.9500 . ?
C25B C26B 1.381(12) . ?
C26B H26B 0.9500 . ?
C26B C27B 1.397(10) . ?
C27B C32B 1.538(11) . ?
C28B C29B 1.554(11) . ?
C28B C30B 1.535(11) . ?
C28B C31B 1.535(11) . ?
C29B H29D 0.9800 . ?
C29B H29E 0.9800 . ?
C29B H29F 0.9800 . ?
C30B H30D 0.9800 . ?
C30B H30E 0.9800 . ?
C30B H30F 0.9800 . ?
C31B H31D 0.9800 . ?
C31B H31E 0.9800 . ?
C31B H31F 0.9800 . ?
C32B C33B 1.527(12) . ?
C32B C34B 1.535(11) . ?
C32B C35B 1.548(11) . ?
C33B H33D 0.9800 . ?
C33B H33E 0.9800 . ?
C33B H33F 0.9800 . ?
C34B H34D 0.9800 . ?
C34B H34E 0.9800 . ?
C34B H34F 0.9800 . ?
C35B H35D 0.9800 . ?
C35B H35E 0.9800 . ?
C35B H35F 0.9800 . ?

loop_
_geom_torsion_atom_site_label_1
_geom_torsion_atom_site_label_2
_geom_torsion_atom_site_label_3
_geom_torsion_atom_site_label_4
_geom_torsion
_geom_torsion_site_symmetry_1
_geom_torsion_site_symmetry_2
_geom_torsion_site_symmetry_3
_geom_torsion_site_symmetry_4
_geom_torsion_publ_flag
Yb1A Si2A C1A Si1A -133.5(6) . . . . ?
Yb1A O2A C22A C23A -176.4(12) . . . . ?
Yb1A O2A C22A C27A 5(2) . . . . ?
O1A C8A C9A C10A 178.6(7) . . . . ?
O1A C8A C9A C18A -1.5(11) . . . . ?
O1A C8A C13A C12A -177.4(7) . . . . ?
O1A C8A C13A C14A 1.4(11) . . . . ?
O2A C22A C23A C24A -178.9(6) . . . . ?
O2A C22A C23A C28A 0.1(10) . . . . ?
O2A C22A C27A C26A 179.2(6) . . . . ?
O2A C22A C27A C32A 2.2(11) . . . . ?
C2A Si2A C1A Yb1A -2.6(4) . . . . ?
C2A Si2A C1A Si1A -136.1(5) . . . . ?
C3A Si2A C1A Yb1A -117.1(3) . . . . ?
C3A Si2A C1A Si1A 109.5(5) . . . . ?
C4A Si2A C1A Yb1A 113.1(4) . . . . ?
C4A Si2A C1A Si1A -20.4(6) . . . . ?
C5A Si1A C1A Yb1A -43.9(6) . . . . ?
C5A Si1A C1A Si2A 76.6(6) . . . . ?
C6A Si1A C1A Yb1A 76.3(5) . . . . ?
C6A Si1A C1A Si2A -163.2(5) . . . . ?
C7A Si1A C1A Yb1A -164.4(5) . . . . ?
C7A Si1A C1A Si2A -43.9(7) . . . . ?
C8A C9A C10A C11A 2.1(12) . . . . ?
C8A C9A C18A C19A -59.3(10) . . . . ?
C8A C9A C18A C20A 63.7(9) . . . . ?
C8A C9A C18A C21A -177.2(7) . . . . ?
C8A C13A C14A C15A 177.3(7) . . . . ?
C8A C13A C14A C16A 60.0(9) . . . . ?
C8A C13A C14A C17A -64.9(9) . . . . ?
C9A C8A C13A C12A 3.7(11) . . . . ?
C9A C8A C13A C14A -177.4(7) . . . . ?
C9A C10A C11A C12A -2.8(14) . . . . ?
C10A C9A C18A C19A 120.6(8) . . . . ?
C10A C9A C18A C20A -116.3(8) . . . . ?
C10A C9A C18A C21A 2.7(11) . . . . ?
C10A C11A C12A C13A 4.0(14) . . . . ?
C11A C12A C13A C8A -4.4(12) . . . . ?
C11A C12A C13A C14A 176.8(8) . . . . ?
C12A C13A C14A C15A -3.8(11) . . . . ?
C12A C13A C14A C16A -121.2(8) . . . . ?
C12A C13A C14A C17A 114.0(8) . . . . ?
C13A C8A C9A C10A -2.6(11) . . . . ?
C13A C8A C9A C18A 177.4(7) . . . . ?
C18A C9A C10A C11A -177.8(8) . . . . ?
C22A C23A C24A C25A -0.9(11) . . . . ?
C22A C23A C28A C29A -62.0(9) . . . . ?
C22A C23A C28A C30A 61.9(9) . . . . ?
C22A C23A C28A C31A -179.3(8) . . . . ?
C22A C27A C32A C33A -126.0(8) . . . . ?
C22A C27A C32A C34A 113.1(8) . . . . ?
C22A C27A C32A C35A -6.0(11) . . . . ?
C23A C22A C27A C26A 0.3(10) . . . . ?
C23A C22A C27A C32A -176.7(7) . . . . ?
C23A C24A C25A C26A 1.4(12) . . . . ?
C24A C23A C28A C29A 117.0(8) . . . . ?
C24A C23A C28A C30A -119.1(8) . . . . ?
C24A C23A C28A C31A -0.3(11) . . . . ?
C24A C25A C26A C27A -1.1(12) . . . . ?
C25A C26A C27A C22A 0.2(11) . . . . ?
C25A C26A C27A C32A 177.6(7) . . . . ?
C26A C27A C32A C33A 56.9(9) . . . . ?
C26A C27A C32A C34A -64.0(9) . . . . ?
C26A C27A C32A C35A 176.9(7) . . . . ?
C27A C22A C23A C24A 0.0(10) . . . . ?
C27A C22A C23A C28A 179.1(7) . . . . ?
C28A C23A C24A C25A -179.9(7) . . . . ?
Yb1B Si2B C1B Si1B 134.5(6) . . . . ?
Yb1B O2B C22B C23B 150.8(12) . . . . ?
Yb1B O2B C22B C27B -30.0(19) . . . . ?
O1B C8B C9B C10B 177.6(6) . . . . ?
O1B C8B C9B C20B -3.1(10) . . . . ?
O1B C8B C13B C12B -177.8(6) . . . . ?
O1B C8B C13B C14B 0.9(10) . . . . ?
O2B C22B C23B C24B 179.8(7) . . . . ?
O2B C22B C23B C28B -0.8(10) . . . . ?
O2B C22B C27B C26B -179.5(7) . . . . ?
O2B C22B C27B C32B -3.4(11) . . . . ?
C2B Si2B C1B Yb1B 4.0(4) . . . . ?
C2B Si2B C1B Si1B 138.4(5) . . . . ?
C3B Si2B C1B Yb1B 118.7(4) . . . . ?
C3B Si2B C1B Si1B -106.8(5) . . . . ?
C4B Si2B C1B Yb1B -110.9(4) . . . . ?
C4B Si2B C1B Si1B 23.6(7) . . . . ?
C5B Si1B C1B Yb1B 164.7(4) . . . . ?
C5B Si1B C1B Si2B 43.1(6) . . . . ?
C6B Si1B C1B Yb1B 43.9(6) . . . . ?
C6B Si1B C1B Si2B -77.7(6) . . . . ?
C7B Si1B C1B Yb1B -76.2(5) . . . . ?
C7B Si1B C1B Si2B 162.2(5) . . . . ?
C8B C9B C10B C11B -0.3(11) . . . . ?
C8B C9B C20B C18B 65.9(9) . . . . ?
C8B C9B C20B C19B -58.8(9) . . . . ?
C8B C9B C20B C21B -176.8(7) . . . . ?
C8B C13B C14B C15B -64.1(9) . . . . ?
C8B C13B C14B C16B 58.7(9) . . . . ?
C8B C13B C14B C17B 177.8(7) . . . . ?
C9B C8B C13B C12B 1.6(10) . . . . ?
C9B C8B C13B C14B -179.8(7) . . . . ?
C9B C10B C11B C12B 2.6(11) . . . . ?
C10B C9B C20B C18B -114.8(8) . . . . ?
C10B C9B C20B C19B 120.5(8) . . . . ?
C10B C9B C20B C21B 2.5(10) . . . . ?
C10B C11B C12B C13B -2.9(11) . . . . ?
C11B C12B C13B C8B 0.8(11) . . . . ?
C11B C12B C13B C14B -177.9(7) . . . . ?
C12B C13B C14B C15B 114.5(8) . . . . ?
C12B C13B C14B C16B -122.7(8) . . . . ?
C12B C13B C14B C17B -3.6(10) . . . . ?
C13B C8B C9B C10B -1.8(10) . . . . ?
C13B C8B C9B C20B 177.5(6) . . . . ?
C20B C9B C10B C11B -179.6(7) . . . . ?
C22B C23B C24B C25B -0.5(12) . . . . ?
C22B C23B C28B C29B 64.3(9) . . . . ?
C22B C23B C28B C30B -59.7(9) . . . . ?
C22B C23B C28B C31B -178.8(7) . . . . ?
C22B C27B C32B C33B -107.2(9) . . . . ?
C22B C27B C32B C34B 131.9(8) . . . . ?
C22B C27B C32B C35B 12.0(11) . . . . ?
C23B C22B C27B C26B -0.3(11) . . . . ?
C23B C22B C27B C32B 175.8(7) . . . . ?
C23B C24B C25B C26B 0.2(13) . . . . ?
C24B C23B C28B C29B -116.4(8) . . . . ?
C24B C23B C28B C30B 119.6(8) . . . . ?
C24B C23B C28B C31B 0.5(11) . . . . ?
C24B C25B C26B C27B 0.2(13) . . . . ?
C25B C26B C27B C22B -0.1(12) . . . . ?
C25B C26B C27B C32B -176.6(8) . . . . ?
C26B C27B C32B C33B 68.9(9) . . . . ?
C26B C27B C32B C34B -51.9(9) . . . . ?
C26B C27B C32B C35B -171.9(7) . . . . ?
C27B C22B C23B C24B 0.6(11) . . . . ?
C27B C22B C23B C28B 179.9(7) . . . . ?
C28B C23B C24B C25B -179.9(7) . . . . ?

loop_
_twin_individual_id
_twin_individual_mass_fraction_refined
1 0.9661(5)
2 0.0339(5)
